data_4307581
loop_
_publ_author_name
'Wen Zhang'
'Fei Zhao'
'Tao Liu'
'Mei Yuan'
'Zhe-Ming Wang'
'Song Gao'

_publ_section_title
;
Spin Crossover in a Series of Iron(II) Complexes of
2-(2-Alkyl-2H-tetrazol-5-yl)-1,10-phenanthroline: Effects of Alkyl Side
Chain, Solvent, and Anion
;
_journal_name_full 'Inorganic Chemistry'
_journal_page_first 2541
_journal_page_last 2555
_journal_paper_doi 10.1021/ic062062h
_journal_volume 46
_journal_year 2007
_chemical_formula_sum 'C58 H80 Cl2 Fe N12 O8'
_chemical_formula_weight 1200.09
_chemical_name_systematic
; 
 ? 
;
_space_group_IT_number 2
_symmetry_cell_setting triclinic
_symmetry_space_group_name_Hall '-P 1'
_symmetry_space_group_name_H-M 'P -1'
_atom_sites_solution_hydrogens geom
_atom_sites_solution_primary direct
_atom_sites_solution_secondary difmap
_audit_creation_method SHELXL-97
_cell_angle_alpha 105.5000(10)
_cell_angle_beta 94.077(2)
_cell_angle_gamma 106.0700(10)
_cell_formula_units_Z 4
_cell_length_a 12.5561(4)
_cell_length_b 19.7989(9)
_cell_length_c 27.6441(14)
_cell_measurement_reflns_used 120533
_cell_measurement_temperature 205(2)
_cell_measurement_theta_max 25.028
_cell_measurement_theta_min 3.395
_cell_volume 6284.9(5)
_computing_cell_refinement 'HKL Scalepack (Otwinowski & Minor, 1997)'
_computing_data_collection 'KappaCCD (Nonius B. V., 1998)'
_computing_data_reduction 'HKL Denzo (Otwinowski & Minor, 1997) & maXus (Mackay et al., 1998)'
_computing_molecular_graphics 'Bruker SHELXTL V5.1 (Sheldrick, 1998)'
_computing_publication_material 'SHELXL-97 (Sheldrick, 1997)'
_computing_structure_refinement 'SHELXL-97 (Sheldrick, 1997)'
_computing_structure_solution 'SHELXS-97 (Sheldrick, 1990)'
_diffrn_ambient_temperature 293(2)
_diffrn_detector_area_resol_mean 0.76
_diffrn_measured_fraction_theta_full 0.837
_diffrn_measured_fraction_theta_max 0.837
_diffrn_measurement_device_type 'NONIUS KappaCCD'
_diffrn_measurement_method CCD
_diffrn_radiation_monochromator graphite
_diffrn_radiation_source 'fine-focus sealed tube'
_diffrn_radiation_type MoK\a
_diffrn_radiation_wavelength 0.71073
_diffrn_reflns_av_R_equivalents 0.1409
_diffrn_reflns_av_sigmaI/netI 0.3438
_diffrn_reflns_limit_h_max 14
_diffrn_reflns_limit_h_min -14
_diffrn_reflns_limit_k_max 23
_diffrn_reflns_limit_k_min -23
_diffrn_reflns_limit_l_max 32
_diffrn_reflns_limit_l_min -32
_diffrn_reflns_number 58860
_diffrn_reflns_theta_full 25.00
_diffrn_reflns_theta_max 25.00
_diffrn_reflns_theta_min 3.42
_exptl_absorpt_coefficient_mu 0.386
_exptl_absorpt_correction_T_max 0.968
_exptl_absorpt_correction_T_min 0.745
_exptl_absorpt_correction_type empirical
_exptl_absorpt_process_details '(Blessing, 1995, 1997)'
_exptl_crystal_colour red
_exptl_crystal_density_diffrn 1.268
_exptl_crystal_density_method 'not measured'
_exptl_crystal_description plate
_exptl_crystal_F_000 2544
_exptl_crystal_size_max 0.28
_exptl_crystal_size_mid 0.24
_exptl_crystal_size_min 0.10
_refine_diff_density_max 0.764
_refine_diff_density_min -0.288
_refine_diff_density_rms 0.052
_refine_ls_extinction_method none
_refine_ls_goodness_of_fit_ref 0.871
_refine_ls_hydrogen_treatment mixed
_refine_ls_matrix_type full
_refine_ls_number_parameters 1459
_refine_ls_number_reflns 18513
_refine_ls_number_restraints 0
_refine_ls_restrained_S_all 0.871
_refine_ls_R_factor_all 0.2825
_refine_ls_R_factor_gt 0.0668
_refine_ls_shift/su_max 0.049
_refine_ls_shift/su_mean 0.009
_refine_ls_structure_factor_coef Fsqd
_refine_ls_weighting_details 'calc w=1/[\s^2^(Fo^2^)+(0.0534P)^2^+0.0000P] where P=(Fo^2^+2Fc^2^)/3'
_refine_ls_weighting_scheme calc
_refine_ls_wR_factor_gt 0.1173
_refine_ls_wR_factor_ref 0.1618
_reflns_number_gt 5681
_reflns_number_total 18513
_reflns_threshold_expression >2sigma(I)
_cod_data_source_file ic062062hsi20061026_105250_16.cif
_cod_data_source_block 16a-205K
_cod_depositor_comments
;
The following automatic conversions were performed:
'_symmetry_cell_setting' value 'Triclinic' changed to 'triclinic'
according to '/home/saulius/struct/CIF-dictionaries/cif_core.dic'
dictionary named 'cif_core.dic' version 2.4.1 from 2010-06-29.

Automatic conversion script
Id: cif_fix_enum 1527 2010-12-29 10:47:43Z saulius 
;
_cod_database_code 4307581

loop_
_symmetry_equiv_pos_as_xyz
'x, y, z'
'-x, -y, -z'

loop_
_atom_site_label
_atom_site_type_symbol
_atom_site_fract_x
_atom_site_fract_y
_atom_site_fract_z
_atom_site_U_iso_or_equiv
_atom_site_adp_type
_atom_site_occupancy
_atom_site_symmetry_multiplicity
_atom_site_calc_flag
_atom_site_refinement_flags
_atom_site_disorder_assembly
_atom_site_disorder_group
Fe1 Fe -0.16102(8) 0.64020(4) 0.61665(3) 0.0503(3) Uani 1 1 d . . .
Fe2 Fe 0.67872(8) -0.14416(4) 0.39571(3) 0.0456(3) Uani 1 1 d . . .
Cl1 Cl 0.5649(2) 0.37360(12) 0.55297(10) 0.0779(7) Uani 1 1 d . . .
Cl2 Cl 0.1854(2) 0.60164(13) 0.72101(9) 0.0777(7) Uani 1 1 d . . .
Cl3 Cl 0.0983(2) 0.86350(12) 0.56366(10) 0.0797(7) Uani 1 1 d . . .
Cl4 Cl 0.3063(2) 0.86795(12) 0.28858(9) 0.0696(6) Uani 1 1 d . . .
O1 O 0.5025(5) 0.4124(4) 0.5366(3) 0.202(4) Uani 1 1 d . . .
O2 O 0.6811(4) 0.4096(3) 0.5602(2) 0.110(2) Uani 1 1 d . . .
O3 O 0.5312(4) 0.3557(2) 0.59691(19) 0.1003(18) Uani 1 1 d . . .
O4 O 0.5422(5) 0.3051(4) 0.5141(2) 0.142(2) Uani 1 1 d . . .
O5 O 0.0915(5) 0.6204(3) 0.73864(19) 0.118(2) Uani 1 1 d . . .
O6 O 0.1889(4) 0.6097(2) 0.67122(19) 0.0914(17) Uani 1 1 d . . .
O7 O 0.2875(5) 0.6476(3) 0.7524(2) 0.123(2) Uani 1 1 d . . .
O8 O 0.1713(5) 0.5266(4) 0.7156(3) 0.166(3) Uani 1 1 d . . .
O9 O 0.0860(4) 0.8429(3) 0.6091(2) 0.115(2) Uani 1 1 d . . .
O10 O 0.2087(4) 0.9115(2) 0.56818(17) 0.0862(16) Uani 1 1 d . . .
O11 O 0.0171(5) 0.8980(3) 0.5548(3) 0.153(3) Uani 1 1 d . . .
O12 O 0.0799(5) 0.7977(3) 0.5234(2) 0.144(3) Uani 1 1 d . . .
O13 O 0.3014(4) 0.8515(3) 0.3359(2) 0.1029(18) Uani 1 1 d . . .
O14 O 0.2077(5) 0.8252(3) 0.2543(2) 0.116(2) Uani 1 1 d . . .
O15 O 0.3156(5) 0.9445(3) 0.3004(2) 0.116(2) Uani 1 1 d . . .
O16 O 0.4034(5) 0.8557(3) 0.26920(18) 0.1029(19) Uani 1 1 d . . .
N1 N -0.2146(6) 0.5728(3) 0.5371(2) 0.0455(16) Uani 1 1 d . . .
N2 N -0.0121(5) 0.6512(3) 0.5852(3) 0.0417(15) Uani 1 1 d . . .
N3 N -0.0243(5) 0.7196(3) 0.6779(3) 0.0532(16) Uani 1 1 d . . .
N4 N -0.0096(7) 0.7628(4) 0.7259(3) 0.0670(18) Uani 1 1 d . . .
N5 N 0.1006(7) 0.7964(3) 0.7374(3) 0.068(2) Uani 1 1 d . . .
N6 N 0.1579(6) 0.7805(3) 0.7000(3) 0.0674(19) Uani 1 1 d . . .
N7 N -0.2346(5) 0.7246(3) 0.6070(2) 0.0519(17) Uani 1 1 d . . .
N8 N -0.3109(4) 0.6201(3) 0.64728(18) 0.0437(15) Uani 1 1 d . . .
N9 N -0.1668(6) 0.5487(3) 0.64932(19) 0.0472(16) Uani 1 1 d . . .
N10 N -0.1028(5) 0.5081(3) 0.6576(2) 0.0548(17) Uani 1 1 d . . .
N11 N -0.1566(6) 0.4684(3) 0.6848(2) 0.0529(17) Uani 1 1 d . . .
N12 N -0.2524(5) 0.4811(3) 0.6958(2) 0.0509(16) Uani 1 1 d . . .
N13 N 0.7362(5) -0.0677(3) 0.46376(19) 0.0420(15) Uani 1 1 d . . .
N14 N 0.5422(4) -0.1572(3) 0.4244(2) 0.0359(14) Uani 1 1 d . . .
N15 N 0.5704(5) -0.2262(3) 0.3408(2) 0.0441(15) Uani 1 1 d . . .
N16 N 0.5726(5) -0.2699(3) 0.2954(2) 0.0542(17) Uani 1 1 d . . .
N17 N 0.4663(6) -0.3136(3) 0.2804(2) 0.0511(16) Uani 1 1 d . . .
N18 N 0.3958(5) -0.3008(3) 0.3127(3) 0.0496(16) Uani 1 1 d . . .
N19 N 0.7441(5) -0.2128(2) 0.4199(2) 0.0476(16) Uani 1 1 d . . .
N20 N 0.8115(4) -0.1304(3) 0.36497(19) 0.0402(15) Uani 1 1 d . . .
N21 N 0.6653(6) -0.0706(3) 0.36124(19) 0.0456(16) Uani 1 1 d . . .
N22 N 0.5938(5) -0.0346(3) 0.3552(2) 0.0503(16) Uani 1 1 d . . .
N23 N 0.6368(6) 0.0042(3) 0.3254(2) 0.0530(17) Uani 1 1 d . . .
N24 N 0.7339(6) -0.0037(3) 0.31150(19) 0.0491(16) Uani 1 1 d . . .
C1 C -0.3164(7) 0.5344(4) 0.5124(3) 0.049(2) Uani 1 1 d . . .
H1 H -0.3771 0.5363 0.5295 0.059 Uiso 1 1 calc R . .
C2 C -0.3372(7) 0.4911(4) 0.4616(3) 0.060(2) Uani 1 1 d . . .
H2 H -0.4103 0.4638 0.4460 0.072 Uiso 1 1 calc R . .
C3 C -0.2511(8) 0.4888(3) 0.4350(3) 0.059(2) Uani 1 1 d . . .
H3 H -0.2644 0.4611 0.4010 0.070 Uiso 1 1 calc R . .
C4 C -0.1414(7) 0.5289(3) 0.4596(3) 0.0404(19) Uani 1 1 d . . .
C5 C -0.0440(7) 0.5317(3) 0.4349(3) 0.050(2) Uani 1 1 d . . .
H5 H -0.0521 0.5040 0.4011 0.060 Uiso 1 1 calc R . .
C6 C 0.0592(6) 0.5740(4) 0.4602(3) 0.052(2) Uani 1 1 d . . .
H6 H 0.1211 0.5755 0.4435 0.062 Uiso 1 1 calc R . .
C7 C 0.0742(7) 0.6163(4) 0.5119(3) 0.0444(19) Uani 1 1 d . . .
C8 C 0.1809(6) 0.6619(4) 0.5412(3) 0.057(2) Uani 1 1 d . . .
H8 H 0.2459 0.6655 0.5266 0.068 Uiso 1 1 calc R . .
C9 C 0.1860(7) 0.7000(4) 0.5907(3) 0.058(2) Uani 1 1 d . . .
H9 H 0.2547 0.7299 0.6102 0.069 Uiso 1 1 calc R . .
C10 C 0.0884(8) 0.6941(4) 0.6119(3) 0.048(2) Uani 1 1 d . . .
C11 C -0.0191(7) 0.6138(3) 0.5363(3) 0.0397(19) Uani 1 1 d . . .
C12 C -0.1285(7) 0.5703(3) 0.5103(3) 0.0370(18) Uani 1 1 d . . .
C13 C 0.0778(8) 0.7316(4) 0.6638(3) 0.049(2) Uani 1 1 d . . .
C14 C 0.1491(7) 0.8497(4) 0.7890(3) 0.089(3) Uani 1 1 d . . .
H14A H 0.0893 0.8626 0.8059 0.107 Uiso 1 1 calc R . .
H14B H 0.2001 0.8944 0.7855 0.107 Uiso 1 1 calc R . .
C15 C 0.2111(7) 0.8177(4) 0.8207(3) 0.092(3) Uani 1 1 d . . .
H15A H 0.2581 0.7948 0.8000 0.111 Uiso 1 1 calc R . .
H15B H 0.2604 0.8579 0.8485 0.111 Uiso 1 1 calc R . .
C16 C 0.1419(7) 0.7624(4) 0.8426(3) 0.084(3) Uani 1 1 d . . .
H16A H 0.0948 0.7206 0.8151 0.101 Uiso 1 1 calc R . .
H16B H 0.0930 0.7842 0.8628 0.101 Uiso 1 1 calc R . .
C17 C 0.2114(7) 0.7355(4) 0.8755(3) 0.091(3) Uani 1 1 d . . .
H17A H 0.2594 0.7134 0.8549 0.110 Uiso 1 1 calc R . .
H17B H 0.2598 0.7779 0.9022 0.110 Uiso 1 1 calc R . .
C18 C 0.1478(7) 0.6808(4) 0.8998(3) 0.094(3) Uani 1 1 d . . .
H18A H 0.1010 0.6377 0.8731 0.113 Uiso 1 1 calc R . .
H18B H 0.0983 0.7023 0.9198 0.113 Uiso 1 1 calc R . .
C19 C 0.2190(7) 0.6562(5) 0.9336(3) 0.099(3) Uani 1 1 d . . .
H19A H 0.2658 0.6327 0.9131 0.119 Uiso 1 1 calc R . .
H19B H 0.2686 0.6996 0.9591 0.119 Uiso 1 1 calc R . .
C20 C 0.1578(7) 0.6048(5) 0.9600(3) 0.101(3) Uani 1 1 d . . .
H20A H 0.1082 0.5615 0.9345 0.121 Uiso 1 1 calc R . .
H20B H 0.1109 0.6284 0.9804 0.121 Uiso 1 1 calc R . .
C21 C 0.2277(7) 0.5796(5) 0.9940(3) 0.099(3) Uani 1 1 d . . .
H21A H 0.2712 0.5536 0.9731 0.119 Uiso 1 1 calc R . .
H21B H 0.2806 0.6232 1.0181 0.119 Uiso 1 1 calc R . .
C22 C 0.1687(7) 0.5314(4) 1.0234(3) 0.095(3) Uani 1 1 d . . .
H22A H 0.1307 0.5590 1.0467 0.115 Uiso 1 1 calc R . .
H22B H 0.1114 0.4898 0.9998 0.115 Uiso 1 1 calc R . .
C23 C 0.2388(7) 0.5021(4) 1.0533(3) 0.093(3) Uani 1 1 d . . .
H23A H 0.2710 0.4705 1.0297 0.112 Uiso 1 1 calc R . .
H23B H 0.3004 0.5433 1.0747 0.112 Uiso 1 1 calc R . .
C24 C 0.1809(7) 0.4600(4) 1.0861(3) 0.094(3) Uani 1 1 d . . .
H24A H 0.1165 0.4206 1.0651 0.113 Uiso 1 1 calc R . .
H24B H 0.1525 0.4925 1.1110 0.113 Uiso 1 1 calc R . .
C25 C 0.2490(7) 0.4271(4) 1.1137(3) 0.092(3) Uani 1 1 d . . .
H25A H 0.2753 0.3934 1.0887 0.110 Uiso 1 1 calc R . .
H25B H 0.3147 0.4664 1.1338 0.110 Uiso 1 1 calc R . .
C26 C 0.1937(7) 0.3871(4) 1.1476(3) 0.092(3) Uani 1 1 d . . .
H26A H 0.1244 0.3508 1.1284 0.111 Uiso 1 1 calc R . .
H26B H 0.1736 0.4219 1.1746 0.111 Uiso 1 1 calc R . .
C27 C 0.2586(7) 0.3490(4) 1.1715(3) 0.100(3) Uani 1 1 d . . .
H27A H 0.3263 0.3855 1.1922 0.120 Uiso 1 1 calc R . .
H27B H 0.2815 0.3155 1.1447 0.120 Uiso 1 1 calc R . .
C28 C 0.1981(7) 0.3061(4) 1.2041(3) 0.099(3) Uani 1 1 d . . .
H28A H 0.1267 0.2729 1.1846 0.119 Uiso 1 1 calc R . .
H28B H 0.1824 0.3402 1.2330 0.119 Uiso 1 1 calc R . .
C29 C 0.2629(7) 0.2619(4) 1.2231(3) 0.102(3) Uani 1 1 d . . .
H29A H 0.2197 0.2359 1.2436 0.153 Uiso 1 1 calc R . .
H29B H 0.3329 0.2944 1.2432 0.153 Uiso 1 1 calc R . .
H29C H 0.2772 0.2271 1.1947 0.153 Uiso 1 1 calc R . .
C30 C -0.1921(6) 0.7803(4) 0.5887(3) 0.072(2) Uani 1 1 d . . .
H30 H -0.1220 0.7856 0.5785 0.086 Uiso 1 1 calc R . .
C31 C -0.2475(8) 0.8314(4) 0.5842(3) 0.087(3) Uani 1 1 d . . .
H31 H -0.2149 0.8695 0.5710 0.105 Uiso 1 1 calc R . .
C32 C -0.3492(8) 0.8243(4) 0.5992(3) 0.086(3) Uani 1 1 d . . .
H32 H -0.3867 0.8578 0.5964 0.104 Uiso 1 1 calc R . .
C33 C -0.3990(7) 0.7663(4) 0.6191(3) 0.056(2) Uani 1 1 d . . .
C34 C -0.5052(7) 0.7529(4) 0.6367(3) 0.074(2) Uani 1 1 d . . .
H34 H -0.5484 0.7834 0.6338 0.089 Uiso 1 1 calc R . .
C35 C -0.5457(6) 0.6984(4) 0.6573(3) 0.069(2) Uani 1 1 d . . .
H35 H -0.6149 0.6917 0.6684 0.082 Uiso 1 1 calc R . .
C36 C -0.4806(7) 0.6507(4) 0.6617(3) 0.050(2) Uani 1 1 d . . .
C37 C -0.5133(6) 0.5933(4) 0.6835(3) 0.063(2) Uani 1 1 d . . .
H37 H -0.5817 0.5835 0.6954 0.075 Uiso 1 1 calc R . .
C38 C -0.4445(7) 0.5519(4) 0.6871(3) 0.061(2) Uani 1 1 d . . .
H38 H -0.4662 0.5136 0.7013 0.073 Uiso 1 1 calc R . .
C39 C -0.3422(6) 0.5664(4) 0.6697(3) 0.0459(19) Uani 1 1 d . . .
C40 C -0.3791(7) 0.6606(4) 0.6433(2) 0.0425(19) Uani 1 1 d . . .
C41 C -0.3363(7) 0.7191(4) 0.6218(2) 0.047(2) Uani 1 1 d . . .
C42 C -0.2572(7) 0.5301(4) 0.6722(2) 0.046(2) Uani 1 1 d . . .
C43 C -0.1101(6) 0.4169(3) 0.7014(3) 0.060(2) Uani 1 1 d . . .
H43A H -0.0451 0.4136 0.6851 0.072 Uiso 1 1 calc R . .
H43B H -0.1655 0.3685 0.6902 0.072 Uiso 1 1 calc R . .
C44 C -0.0760(5) 0.4383(3) 0.7580(2) 0.058(2) Uani 1 1 d . . .
H44A H -0.1397 0.4442 0.7747 0.070 Uiso 1 1 calc R . .
H44B H -0.0170 0.4852 0.7692 0.070 Uiso 1 1 calc R . .
C45 C -0.0345(6) 0.3805(3) 0.7734(3) 0.066(2) Uani 1 1 d . . .
H45A H -0.0888 0.3326 0.7569 0.079 Uiso 1 1 calc R . .
H45B H 0.0352 0.3803 0.7604 0.079 Uiso 1 1 calc R . .
C46 C -0.0148(6) 0.3902(3) 0.8292(3) 0.066(2) Uani 1 1 d . . .
H46A H -0.0826 0.3940 0.8430 0.079 Uiso 1 1 calc R . .
H46B H 0.0443 0.4362 0.8456 0.079 Uiso 1 1 calc R . .
C47 C 0.0178(6) 0.3278(3) 0.8420(3) 0.075(2) Uani 1 1 d . . .
H47A H -0.0352 0.2814 0.8213 0.090 Uiso 1 1 calc R . .
H47B H 0.0912 0.3290 0.8327 0.090 Uiso 1 1 calc R . .
C48 C 0.0216(6) 0.3294(3) 0.8968(3) 0.071(2) Uani 1 1 d . . .
H48A H -0.0511 0.3297 0.9065 0.085 Uiso 1 1 calc R . .
H48B H 0.0763 0.3751 0.9175 0.085 Uiso 1 1 calc R . .
C49 C 0.0507(6) 0.2659(3) 0.9090(3) 0.073(2) Uani 1 1 d . . .
H49A H 0.0008 0.2203 0.8857 0.088 Uiso 1 1 calc R . .
H49B H 0.1264 0.2687 0.9024 0.088 Uiso 1 1 calc R . .
C50 C 0.0445(6) 0.2613(4) 0.9622(3) 0.076(2) Uani 1 1 d . . .
H50A H -0.0309 0.2589 0.9692 0.091 Uiso 1 1 calc R . .
H50B H 0.0953 0.3064 0.9857 0.091 Uiso 1 1 calc R . .
C51 C 0.0729(6) 0.1965(3) 0.9729(3) 0.079(3) Uani 1 1 d . . .
H51A H 0.0247 0.1517 0.9482 0.095 Uiso 1 1 calc R . .
H51B H 0.1496 0.2004 0.9675 0.095 Uiso 1 1 calc R . .
C52 C 0.0618(6) 0.1891(4) 1.0244(3) 0.075(2) Uani 1 1 d . . .
H52A H -0.0150 0.1850 1.0297 0.090 Uiso 1 1 calc R . .
H52B H 0.1097 0.2341 1.0491 0.090 Uiso 1 1 calc R . .
C53 C 0.0901(6) 0.1254(4) 1.0351(3) 0.080(2) Uani 1 1 d . . .
H53A H 0.0433 0.0807 1.0099 0.096 Uiso 1 1 calc R . .
H53B H 0.1673 0.1301 1.0303 0.096 Uiso 1 1 calc R . .
C54 C 0.0777(6) 0.1157(4) 1.0862(3) 0.077(2) Uani 1 1 d . . .
H54A H 0.1233 0.1608 1.1115 0.092 Uiso 1 1 calc R . .
H54B H 0.0001 0.1099 1.0907 0.092 Uiso 1 1 calc R . .
C55 C 0.1080(6) 0.0534(4) 1.0971(3) 0.084(3) Uani 1 1 d . . .
H55A H 0.1860 0.0596 1.0931 0.100 Uiso 1 1 calc R . .
H55B H 0.0633 0.0083 1.0715 0.100 Uiso 1 1 calc R . .
C56 C 0.0938(6) 0.0432(4) 1.1482(3) 0.088(3) Uani 1 1 d . . .
H56A H 0.1355 0.0891 1.1737 0.105 Uiso 1 1 calc R . .
H56B H 0.0151 0.0346 1.1515 0.105 Uiso 1 1 calc R . .
C57 C 0.1290(7) -0.0171(5) 1.1606(3) 0.121(3) Uani 1 1 d . . .
H57A H 0.2073 -0.0093 1.1568 0.145 Uiso 1 1 calc R . .
H57B H 0.0861 -0.0634 1.1356 0.145 Uiso 1 1 calc R . .
C58 C 0.1152(7) -0.0247(5) 1.2131(3) 0.155(4) Uani 1 1 d . . .
H58A H 0.1400 -0.0649 1.2171 0.232 Uiso 1 1 calc R . .
H58B H 0.0376 -0.0341 1.2171 0.232 Uiso 1 1 calc R . .
H58C H 0.1593 0.0200 1.2383 0.232 Uiso 1 1 calc R . .
C59 C 0.8378(6) -0.0200(4) 0.4835(3) 0.055(2) Uani 1 1 d . . .
H59 H 0.8958 -0.0203 0.4644 0.066 Uiso 1 1 calc R . .
C60 C 0.8598(6) 0.0305(4) 0.5321(3) 0.057(2) Uani 1 1 d . . .
H60 H 0.9323 0.0621 0.5449 0.068 Uiso 1 1 calc R . .
C61 C 0.7762(7) 0.0341(3) 0.5615(3) 0.056(2) Uani 1 1 d . . .
H61 H 0.7912 0.0680 0.5936 0.068 Uiso 1 1 calc R . .
C62 C 0.6687(7) -0.0145(4) 0.5417(3) 0.0404(18) Uani 1 1 d . . .
C63 C 0.5716(7) -0.0162(4) 0.5666(2) 0.052(2) Uani 1 1 d . . .
H63 H 0.5798 0.0169 0.5987 0.063 Uiso 1 1 calc R . .
C64 C 0.4701(7) -0.0636(4) 0.5454(3) 0.050(2) Uani 1 1 d . . .
H64 H 0.4099 -0.0632 0.5631 0.060 Uiso 1 1 calc R . .
C65 C 0.4527(7) -0.1153(4) 0.4956(3) 0.0432(19) Uani 1 1 d . . .
C66 C 0.3496(6) -0.1676(4) 0.4684(3) 0.0452(19) Uani 1 1 d . . .
H66 H 0.2845 -0.1717 0.4830 0.054 Uiso 1 1 calc R . .
C67 C 0.3466(6) -0.2122(3) 0.4204(3) 0.0462(19) Uani 1 1 d . . .
H67 H 0.2795 -0.2467 0.4023 0.055 Uiso 1 1 calc R . .
C68 C 0.4450(7) -0.2052(4) 0.3991(3) 0.0422(19) Uani 1 1 d . . .
C69 C 0.5474(7) -0.1128(4) 0.4717(3) 0.0392(18) Uani 1 1 d . . .
C70 C 0.6545(6) -0.0632(4) 0.4934(3) 0.0376(18) Uani 1 1 d . . .
C71 C 0.4628(6) -0.2454(4) 0.3504(3) 0.0418(19) Uani 1 1 d . . .
C72 C 0.4274(6) -0.3718(3) 0.2311(3) 0.067(2) Uani 1 1 d . . .
H72A H 0.3894 -0.4182 0.2368 0.081 Uiso 1 1 calc R . .
H72B H 0.4916 -0.3776 0.2149 0.081 Uiso 1 1 calc R . .
C73 C 0.3487(6) -0.3537(3) 0.1967(2) 0.069(2) Uani 1 1 d . . .
H73A H 0.2913 -0.3403 0.2153 0.083 Uiso 1 1 calc R . .
H73B H 0.3118 -0.3974 0.1684 0.083 Uiso 1 1 calc R . .
C74 C 0.4057(6) -0.2913(3) 0.1759(3) 0.067(2) Uani 1 1 d . . .
H74A H 0.4463 -0.2482 0.2040 0.080 Uiso 1 1 calc R . .
H74B H 0.4596 -0.3058 0.1552 0.080 Uiso 1 1 calc R . .
C75 C 0.3222(6) -0.2716(4) 0.1439(3) 0.072(2) Uani 1 1 d . . .
H75A H 0.2793 -0.3155 0.1169 0.086 Uiso 1 1 calc R . .
H75B H 0.2703 -0.2553 0.1651 0.086 Uiso 1 1 calc R . .
C76 C 0.3761(6) -0.2125(4) 0.1209(3) 0.073(2) Uani 1 1 d . . .
H76A H 0.4280 -0.2291 0.0999 0.087 Uiso 1 1 calc R . .
H76B H 0.4196 -0.1690 0.1481 0.087 Uiso 1 1 calc R . .
C77 C 0.2958(6) -0.1908(4) 0.0889(3) 0.086(3) Uani 1 1 d . . .
H77A H 0.2474 -0.2347 0.0634 0.103 Uiso 1 1 calc R . .
H77B H 0.2486 -0.1693 0.1105 0.103 Uiso 1 1 calc R . .
C78 C 0.3546(6) -0.1362(4) 0.0625(3) 0.083(2) Uani 1 1 d . . .
H78A H 0.4024 -0.0922 0.0881 0.100 Uiso 1 1 calc R . .
H78B H 0.4026 -0.1575 0.0414 0.100 Uiso 1 1 calc R . .
C79 C 0.2776(7) -0.1142(4) 0.0299(3) 0.086(3) Uani 1 1 d . . .
H79A H 0.2346 -0.0885 0.0515 0.104 Uiso 1 1 calc R . .
H79B H 0.2252 -0.1584 0.0063 0.104 Uiso 1 1 calc R . .
C80 C 0.3374(6) -0.0652(4) 0.0001(3) 0.076(2) Uani 1 1 d . . .
H80A H 0.3931 -0.0226 0.0237 0.092 Uiso 1 1 calc R . .
H80B H 0.3772 -0.0921 -0.0227 0.092 Uiso 1 1 calc R . .
C81 C 0.2637(6) -0.0388(4) -0.0306(3) 0.086(3) Uani 1 1 d . . .
H81A H 0.2255 -0.0108 -0.0077 0.103 Uiso 1 1 calc R . .
H81B H 0.2069 -0.0814 -0.0536 0.103 Uiso 1 1 calc R . .
C82 C 0.3231(6) 0.0083(4) -0.0612(3) 0.081(3) Uani 1 1 d . . .
H82A H 0.3822 0.0497 -0.0383 0.097 Uiso 1 1 calc R . .
H82B H 0.3587 -0.0205 -0.0851 0.097 Uiso 1 1 calc R . .
C83 C 0.2513(6) 0.0376(4) -0.0902(3) 0.085(3) Uani 1 1 d . . .
H83A H 0.1887 -0.0034 -0.1110 0.102 Uiso 1 1 calc R . .
H83B H 0.2206 0.0697 -0.0661 0.102 Uiso 1 1 calc R . .
C84 C 0.3074(7) 0.0789(4) -0.1235(3) 0.088(3) Uani 1 1 d . . .
H84A H 0.3295 0.0449 -0.1502 0.106 Uiso 1 1 calc R . .
H84B H 0.3756 0.1157 -0.1036 0.106 Uiso 1 1 calc R . .
C85 C 0.2420(6) 0.1170(4) -0.1481(3) 0.088(3) Uani 1 1 d . . .
H85A H 0.1725 0.0806 -0.1671 0.105 Uiso 1 1 calc R . .
H85B H 0.2221 0.1523 -0.1214 0.105 Uiso 1 1 calc R . .
C86 C 0.2976(7) 0.1564(4) -0.1829(3) 0.107(3) Uani 1 1 d . . .
H86A H 0.3084 0.1202 -0.2120 0.128 Uiso 1 1 calc R . .
H86B H 0.3714 0.1883 -0.1653 0.128 Uiso 1 1 calc R . .
C87 C 0.2373(7) 0.2025(4) -0.2023(3) 0.104(3) Uani 1 1 d . . .
H87A H 0.2814 0.2263 -0.2234 0.157 Uiso 1 1 calc R . .
H87B H 0.2263 0.2390 -0.1740 0.157 Uiso 1 1 calc R . .
H87C H 0.1658 0.1714 -0.2217 0.157 Uiso 1 1 calc R . .
C88 C 0.7095(6) -0.2542(4) 0.4501(3) 0.055(2) Uani 1 1 d . . .
H88 H 0.6439 -0.2530 0.4635 0.066 Uiso 1 1 calc R . .
C89 C 0.7686(7) -0.2997(4) 0.4623(3) 0.067(2) Uani 1 1 d . . .
H89 H 0.7404 -0.3287 0.4827 0.081 Uiso 1 1 calc R . .
C90 C 0.8661(7) -0.3019(3) 0.4448(3) 0.066(2) Uani 1 1 d . . .
H90 H 0.9052 -0.3314 0.4537 0.079 Uiso 1 1 calc R . .
C91 C 0.9083(7) -0.2587(4) 0.4126(3) 0.050(2) Uani 1 1 d . . .
C92 C 1.0072(7) -0.2554(3) 0.3904(3) 0.061(2) Uani 1 1 d . . .
H92 H 1.0509 -0.2840 0.3969 0.073 Uiso 1 1 calc R . .
C93 C 1.0406(5) -0.2126(4) 0.3602(3) 0.054(2) Uani 1 1 d . . .
H93 H 1.1054 -0.2130 0.3460 0.065 Uiso 1 1 calc R . .
C94 C 0.9779(7) -0.1670(4) 0.3499(3) 0.0450(19) Uani 1 1 d . . .
C95 C 1.0053(6) -0.1174(4) 0.3212(2) 0.054(2) Uani 1 1 d . . .
H95 H 1.0700 -0.1129 0.3063 0.065 Uiso 1 1 calc R . .
C96 C 0.9381(7) -0.0759(3) 0.3150(2) 0.052(2) Uani 1 1 d . . .
H96 H 0.9575 -0.0426 0.2965 0.062 Uiso 1 1 calc R . .
C97 C 0.8392(7) -0.0837(4) 0.3367(2) 0.047(2) Uani 1 1 d . . .
C98 C 0.8795(7) -0.1700(3) 0.3715(2) 0.0401(18) Uani 1 1 d . . .
C99 C 0.8420(7) -0.2162(4) 0.4021(2) 0.0412(18) Uani 1 1 d . . .
C100 C 0.7501(7) -0.0509(4) 0.3347(3) 0.0442(19) Uani 1 1 d . . .
C101 C 0.5841(6) 0.0531(3) 0.3102(3) 0.063(2) Uani 1 1 d . . .
H10A H 0.6349 0.1031 0.3225 0.076 Uiso 1 1 calc R . .
H10B H 0.5170 0.0521 0.3257 0.076 Uiso 1 1 calc R . .
C102 C 0.5534(6) 0.0326(4) 0.2543(3) 0.075(2) Uani 1 1 d . . .
H10C H 0.4963 -0.0151 0.2421 0.089 Uiso 1 1 calc R . .
H10D H 0.6187 0.0291 0.2382 0.089 Uiso 1 1 calc R . .
C103 C 0.5090(6) 0.0904(4) 0.2399(3) 0.082(3) Uani 1 1 d . . .
H10E H 0.4392 0.0897 0.2530 0.099 Uiso 1 1 calc R . .
H10F H 0.5625 0.1388 0.2561 0.099 Uiso 1 1 calc R . .
C104 C 0.4890(6) 0.0786(4) 0.1839(3) 0.090(3) Uani 1 1 d . . .
H10G H 0.4289 0.0329 0.1683 0.108 Uiso 1 1 calc R . .
H10H H 0.5562 0.0733 0.1702 0.108 Uiso 1 1 calc R . .
C105 C 0.4582(7) 0.1407(4) 0.1697(3) 0.104(3) Uani 1 1 d . . .
H10I H 0.3836 0.1389 0.1775 0.125 Uiso 1 1 calc R . .
H10J H 0.5094 0.1870 0.1915 0.125 Uiso 1 1 calc R . .
C106 C 0.4593(6) 0.1422(4) 0.1169(3) 0.088(3) Uani 1 1 d . . .
H10K H 0.4039 0.0978 0.0950 0.106 Uiso 1 1 calc R . .
H10L H 0.5322 0.1407 0.1081 0.106 Uiso 1 1 calc R . .
C107 C 0.4366(7) 0.2065(4) 0.1054(3) 0.097(3) Uani 1 1 d . . .
H10M H 0.3613 0.2055 0.1119 0.116 Uiso 1 1 calc R . .
H10N H 0.4879 0.2508 0.1295 0.116 Uiso 1 1 calc R . .
C108 C 0.4451(7) 0.2140(4) 0.0546(3) 0.092(3) Uani 1 1 d . . .
H10O H 0.3966 0.1687 0.0303 0.110 Uiso 1 1 calc R . .
H10P H 0.5215 0.2176 0.0487 0.110 Uiso 1 1 calc R . .
C109 C 0.4172(6) 0.2762(4) 0.0426(3) 0.089(3) Uani 1 1 d . . .
H10Q H 0.3391 0.2701 0.0461 0.107 Uiso 1 1 calc R . .
H10R H 0.4611 0.3208 0.0689 0.107 Uiso 1 1 calc R . .
C110 C 0.4322(6) 0.2901(4) -0.0066(3) 0.084(3) Uani 1 1 d . . .
H11A H 0.3904 0.2452 -0.0331 0.101 Uiso 1 1 calc R . .
H11B H 0.5110 0.2984 -0.0097 0.101 Uiso 1 1 calc R . .
C111 C 0.3994(6) 0.3516(4) -0.0177(3) 0.087(3) Uani 1 1 d . . .
H11C H 0.3203 0.3425 -0.0153 0.104 Uiso 1 1 calc R . .
H11D H 0.4397 0.3962 0.0094 0.104 Uiso 1 1 calc R . .
C112 C 0.4163(7) 0.3673(4) -0.0660(3) 0.090(3) Uani 1 1 d . . .
H11E H 0.3801 0.3217 -0.0929 0.108 Uiso 1 1 calc R . .
H11F H 0.4962 0.3792 -0.0673 0.108 Uiso 1 1 calc R . .
C113 C 0.3787(7) 0.4255(4) -0.0793(3) 0.089(3) Uani 1 1 d . . .
H11G H 0.2984 0.4131 -0.0790 0.107 Uiso 1 1 calc R . .
H11H H 0.4134 0.4710 -0.0520 0.107 Uiso 1 1 calc R . .
C114 C 0.3987(7) 0.4414(4) -0.1268(3) 0.095(3) Uani 1 1 d . . .
H11I H 0.4791 0.4549 -0.1269 0.114 Uiso 1 1 calc R . .
H11J H 0.3651 0.3958 -0.1541 0.114 Uiso 1 1 calc R . .
C115 C 0.3593(7) 0.4978(5) -0.1395(3) 0.118(3) Uani 1 1 d . . .
H11K H 0.2785 0.4832 -0.1410 0.141 Uiso 1 1 calc R . .
H11L H 0.3902 0.5429 -0.1115 0.141 Uiso 1 1 calc R . .
C116 C 0.3840(8) 0.5150(4) -0.1859(3) 0.148(4) Uani 1 1 d . . .
H11M H 0.3533 0.5532 -0.1892 0.222 Uiso 1 1 calc R . .
H11N H 0.3512 0.4718 -0.2144 0.222 Uiso 1 1 calc R . .
H11O H 0.4638 0.5315 -0.1849 0.222 Uiso 1 1 calc R . .

loop_
_atom_site_aniso_label
_atom_site_aniso_U_11
_atom_site_aniso_U_22
_atom_site_aniso_U_33
_atom_site_aniso_U_23
_atom_site_aniso_U_13
_atom_site_aniso_U_12
Fe1 0.0426(8) 0.0554(6) 0.0614(7) 0.0270(5) 0.0152(6) 0.0176(5)
Fe2 0.0405(8) 0.0487(6) 0.0532(7) 0.0213(5) 0.0131(6) 0.0154(5)
Cl1 0.0598(19) 0.0694(16) 0.115(2) 0.0466(16) 0.0216(16) 0.0153(14)
Cl2 0.0587(18) 0.1026(19) 0.0803(18) 0.0372(15) 0.0152(15) 0.0277(15)
Cl3 0.0641(19) 0.0668(16) 0.118(2) 0.0477(16) 0.0224(16) 0.0144(14)
Cl4 0.0607(18) 0.0816(17) 0.0707(17) 0.0259(13) 0.0150(15) 0.0245(14)
O1 0.098(6) 0.246(7) 0.423(12) 0.287(8) 0.120(6) 0.109(5)
O2 0.039(4) 0.112(4) 0.168(5) 0.041(4) 0.019(4) 0.004(3)
O3 0.103(5) 0.110(4) 0.092(4) 0.049(3) 0.015(4) 0.022(3)
O4 0.111(6) 0.150(5) 0.126(5) 0.017(5) 0.032(4) -0.001(4)
O5 0.062(5) 0.162(5) 0.111(5) 0.001(4) 0.037(4) 0.040(4)
O6 0.102(5) 0.105(4) 0.067(4) 0.029(3) 0.020(3) 0.028(3)
O7 0.060(5) 0.189(6) 0.095(4) 0.020(4) -0.006(4) 0.027(4)
O8 0.152(7) 0.137(5) 0.259(8) 0.117(5) 0.027(6) 0.066(5)
O9 0.111(5) 0.126(4) 0.144(5) 0.087(4) 0.051(4) 0.040(4)
O10 0.052(4) 0.084(3) 0.115(4) 0.033(3) 0.027(3) 0.002(3)
O11 0.089(5) 0.163(5) 0.310(9) 0.179(6) 0.097(5) 0.079(4)
O12 0.146(6) 0.087(4) 0.143(5) -0.010(4) -0.036(5) 0.006(4)
O13 0.109(5) 0.139(4) 0.092(4) 0.067(4) 0.041(4) 0.049(4)
O14 0.062(4) 0.142(5) 0.105(4) -0.010(4) -0.004(4) 0.022(4)
O15 0.119(5) 0.093(4) 0.153(5) 0.046(4) 0.010(4) 0.052(4)
O16 0.070(4) 0.134(4) 0.093(4) 0.004(3) 0.046(4) 0.034(4)
N1 0.033(4) 0.045(4) 0.067(4) 0.031(3) 0.009(4) 0.012(3)
N2 0.033(5) 0.045(4) 0.056(5) 0.028(3) 0.002(4) 0.015(3)
N3 0.052(5) 0.062(4) 0.056(5) 0.021(4) 0.019(4) 0.027(4)
N4 0.072(6) 0.080(5) 0.059(5) 0.019(4) 0.023(5) 0.038(4)
N5 0.054(6) 0.078(5) 0.071(6) 0.022(5) 0.006(5) 0.021(5)
N6 0.072(6) 0.068(5) 0.058(5) 0.016(4) 0.013(5) 0.017(4)
N7 0.044(5) 0.047(4) 0.073(4) 0.037(3) 0.013(4) 0.008(3)
N8 0.035(4) 0.049(4) 0.054(4) 0.023(3) 0.004(3) 0.017(3)
N9 0.052(5) 0.043(4) 0.050(4) 0.020(3) 0.010(4) 0.014(3)
N10 0.056(5) 0.053(4) 0.063(4) 0.023(3) 0.010(4) 0.025(4)
N11 0.051(5) 0.055(4) 0.068(5) 0.035(3) 0.019(4) 0.022(4)
N12 0.046(5) 0.053(4) 0.068(4) 0.033(3) 0.020(4) 0.021(3)
N13 0.034(4) 0.041(4) 0.059(4) 0.026(3) 0.016(4) 0.013(3)
N14 0.029(4) 0.034(3) 0.049(4) 0.019(3) 0.006(3) 0.009(3)
N15 0.045(5) 0.048(4) 0.047(4) 0.016(3) 0.017(4) 0.022(3)
N16 0.051(5) 0.055(4) 0.059(5) 0.024(4) 0.011(4) 0.014(4)
N17 0.057(5) 0.055(4) 0.044(5) 0.015(4) 0.006(4) 0.020(4)
N18 0.045(5) 0.062(4) 0.049(4) 0.022(4) 0.017(4) 0.020(4)
N19 0.054(5) 0.036(3) 0.057(4) 0.021(3) 0.008(4) 0.013(3)
N20 0.036(4) 0.039(3) 0.054(4) 0.018(3) 0.009(3) 0.022(3)
N21 0.043(5) 0.043(4) 0.055(4) 0.018(3) 0.012(4) 0.016(3)
N22 0.049(5) 0.052(4) 0.058(4) 0.021(3) 0.015(4) 0.022(4)
N23 0.061(5) 0.056(4) 0.061(5) 0.029(3) 0.019(4) 0.036(4)
N24 0.054(5) 0.056(4) 0.053(4) 0.032(3) 0.020(4) 0.025(4)
C1 0.044(6) 0.049(5) 0.067(6) 0.026(4) 0.025(5) 0.021(4)
C2 0.044(6) 0.060(5) 0.072(7) 0.022(5) -0.001(5) 0.010(4)
C3 0.060(7) 0.057(5) 0.064(6) 0.022(4) 0.013(6) 0.022(5)
C4 0.037(6) 0.033(4) 0.059(6) 0.017(4) 0.013(5) 0.018(4)
C5 0.053(6) 0.053(5) 0.053(5) 0.019(4) 0.010(5) 0.028(5)
C6 0.044(6) 0.065(5) 0.070(6) 0.037(5) 0.032(5) 0.034(5)
C7 0.050(7) 0.043(5) 0.049(6) 0.020(4) 0.018(5) 0.020(5)
C8 0.041(6) 0.062(5) 0.077(6) 0.030(5) 0.018(5) 0.021(5)
C9 0.044(6) 0.068(5) 0.070(7) 0.033(5) 0.010(5) 0.020(4)
C10 0.050(7) 0.044(5) 0.058(6) 0.020(4) 0.011(6) 0.018(5)
C11 0.043(6) 0.041(5) 0.039(5) 0.020(4) 0.009(5) 0.011(4)
C12 0.035(6) 0.037(4) 0.047(6) 0.018(4) 0.012(5) 0.016(4)
C13 0.042(6) 0.049(5) 0.062(6) 0.021(5) 0.007(6) 0.020(5)
C14 0.107(8) 0.064(5) 0.069(6) -0.006(5) 0.004(6) 0.008(5)
C15 0.118(9) 0.087(6) 0.058(6) 0.006(5) -0.020(6) 0.033(6)
C16 0.097(8) 0.086(6) 0.071(6) 0.015(5) 0.015(6) 0.039(6)
C17 0.102(8) 0.109(7) 0.068(6) 0.023(5) 0.008(6) 0.047(6)
C18 0.101(8) 0.098(6) 0.085(7) 0.017(5) 0.009(6) 0.043(6)
C19 0.102(9) 0.135(8) 0.079(7) 0.035(6) 0.005(6) 0.064(7)
C20 0.120(10) 0.115(7) 0.073(7) 0.022(6) 0.017(6) 0.050(7)
C21 0.127(9) 0.119(7) 0.063(6) 0.014(5) 0.006(6) 0.069(7)
C22 0.117(9) 0.085(6) 0.077(7) 0.021(5) 0.010(6) 0.024(6)
C23 0.119(9) 0.089(6) 0.083(7) 0.020(5) 0.009(6) 0.057(6)
C24 0.119(9) 0.073(6) 0.083(7) 0.019(5) -0.002(6) 0.029(6)
C25 0.105(9) 0.086(6) 0.086(7) 0.023(5) 0.008(6) 0.037(6)
C26 0.098(8) 0.078(6) 0.088(7) 0.016(5) 0.006(6) 0.017(6)
C27 0.104(9) 0.100(6) 0.102(7) 0.053(6) 0.014(6) 0.021(6)
C28 0.111(9) 0.103(7) 0.085(7) 0.028(5) 0.010(6) 0.038(6)
C29 0.101(8) 0.102(6) 0.095(7) 0.029(5) 0.011(6) 0.020(6)
C30 0.041(6) 0.081(6) 0.103(7) 0.045(5) 0.010(5) 0.018(5)
C31 0.056(7) 0.085(6) 0.149(8) 0.071(6) 0.033(6) 0.028(6)
C32 0.082(8) 0.063(6) 0.138(8) 0.062(5) 0.016(6) 0.029(6)
C33 0.036(6) 0.051(5) 0.093(6) 0.031(4) 0.004(5) 0.026(5)
C34 0.039(6) 0.086(6) 0.119(7) 0.047(5) 0.018(5) 0.035(5)
C35 0.050(6) 0.073(5) 0.096(6) 0.043(5) 0.014(5) 0.022(5)
C36 0.035(6) 0.055(5) 0.069(5) 0.030(4) 0.008(4) 0.016(5)
C37 0.034(6) 0.086(6) 0.082(6) 0.037(5) 0.026(4) 0.025(5)
C38 0.041(6) 0.062(5) 0.092(6) 0.041(4) 0.024(5) 0.018(5)
C39 0.033(6) 0.048(5) 0.066(5) 0.019(4) 0.011(4) 0.023(4)
C40 0.030(6) 0.054(5) 0.051(5) 0.020(4) 0.003(4) 0.020(5)
C41 0.035(6) 0.046(5) 0.067(5) 0.026(4) 0.008(4) 0.013(5)
C42 0.053(6) 0.046(5) 0.052(5) 0.031(4) 0.026(4) 0.013(5)
C43 0.063(6) 0.065(5) 0.079(6) 0.040(5) 0.020(5) 0.043(4)
C44 0.056(6) 0.061(5) 0.065(6) 0.034(4) 0.009(4) 0.018(4)
C45 0.072(6) 0.074(5) 0.075(6) 0.042(5) 0.018(5) 0.039(4)
C46 0.066(6) 0.069(5) 0.070(6) 0.029(4) 0.000(5) 0.029(4)
C47 0.090(7) 0.090(6) 0.068(6) 0.041(5) 0.013(5) 0.048(5)
C48 0.065(6) 0.072(5) 0.086(6) 0.034(5) 0.007(5) 0.029(4)
C49 0.092(7) 0.074(5) 0.070(6) 0.036(5) 0.017(5) 0.037(5)
C50 0.070(6) 0.095(6) 0.073(6) 0.037(5) 0.007(5) 0.033(5)
C51 0.111(8) 0.086(6) 0.066(6) 0.048(5) 0.014(5) 0.045(5)
C52 0.075(6) 0.092(6) 0.076(6) 0.049(5) 0.003(5) 0.032(5)
C53 0.098(7) 0.095(6) 0.063(6) 0.041(5) 0.012(5) 0.039(5)
C54 0.078(7) 0.101(6) 0.073(6) 0.050(5) 0.012(5) 0.038(5)
C55 0.093(7) 0.092(6) 0.089(7) 0.054(5) 0.017(5) 0.038(5)
C56 0.084(7) 0.101(6) 0.096(7) 0.059(5) 0.006(5) 0.028(5)
C57 0.115(9) 0.148(8) 0.143(9) 0.094(7) 0.027(7) 0.057(7)
C58 0.159(10) 0.248(11) 0.139(9) 0.155(9) 0.059(7) 0.088(8)
C59 0.048(6) 0.055(5) 0.065(6) 0.023(4) 0.018(5) 0.013(4)
C60 0.044(6) 0.065(5) 0.062(6) 0.018(5) 0.004(5) 0.019(4)
C61 0.050(6) 0.055(5) 0.063(5) 0.013(4) 0.009(5) 0.018(5)
C62 0.042(6) 0.045(5) 0.041(5) 0.018(4) 0.013(5) 0.016(4)
C63 0.058(6) 0.054(5) 0.050(5) 0.019(4) 0.017(5) 0.022(5)
C64 0.058(7) 0.053(5) 0.052(6) 0.022(4) 0.026(5) 0.027(4)
C65 0.037(6) 0.045(5) 0.058(6) 0.023(4) 0.014(5) 0.021(4)
C66 0.032(5) 0.055(5) 0.068(6) 0.033(4) 0.029(5) 0.025(4)
C67 0.038(6) 0.046(5) 0.054(5) 0.017(4) 0.011(4) 0.009(4)
C68 0.046(6) 0.045(5) 0.041(5) 0.016(4) 0.016(5) 0.018(5)
C69 0.047(6) 0.052(5) 0.029(5) 0.016(4) 0.012(5) 0.025(5)
C70 0.030(6) 0.048(5) 0.038(5) 0.024(4) 0.004(4) 0.006(4)
C71 0.023(5) 0.058(5) 0.052(6) 0.024(5) 0.008(5) 0.016(4)
C72 0.086(7) 0.061(5) 0.049(5) 0.010(5) 0.010(5) 0.019(5)
C73 0.067(6) 0.078(5) 0.053(5) 0.020(4) 0.001(5) 0.010(5)
C74 0.072(7) 0.069(5) 0.062(5) 0.029(4) 0.024(5) 0.013(5)
C75 0.073(7) 0.083(6) 0.062(5) 0.024(5) 0.010(5) 0.024(5)
C76 0.089(7) 0.069(5) 0.059(5) 0.024(4) 0.013(5) 0.018(5)
C77 0.088(7) 0.110(6) 0.075(6) 0.045(5) 0.019(5) 0.039(6)
C78 0.080(7) 0.093(6) 0.092(7) 0.040(5) 0.023(6) 0.035(5)
C79 0.092(8) 0.102(6) 0.078(6) 0.046(5) 0.015(6) 0.032(6)
C80 0.079(7) 0.074(5) 0.084(6) 0.031(5) 0.014(5) 0.030(5)
C81 0.094(8) 0.111(6) 0.076(6) 0.046(5) 0.023(6) 0.050(6)
C82 0.102(8) 0.072(5) 0.073(6) 0.029(5) 0.009(6) 0.028(5)
C83 0.084(7) 0.100(6) 0.081(6) 0.043(5) 0.008(5) 0.030(5)
C84 0.116(8) 0.071(5) 0.084(7) 0.037(5) 0.010(6) 0.028(5)
C85 0.089(8) 0.104(6) 0.072(6) 0.042(5) 0.011(5) 0.016(6)
C86 0.136(10) 0.099(7) 0.091(7) 0.034(6) 0.015(7) 0.042(6)
C87 0.123(9) 0.108(6) 0.081(6) 0.038(5) -0.003(6) 0.030(6)
C88 0.038(5) 0.058(5) 0.067(6) 0.020(4) 0.008(4) 0.011(4)
C89 0.055(6) 0.062(5) 0.102(7) 0.047(5) 0.014(6) 0.023(5)
C90 0.060(7) 0.056(5) 0.094(7) 0.031(5) 0.012(5) 0.030(5)
C91 0.042(6) 0.044(5) 0.067(6) 0.023(4) -0.001(5) 0.016(5)
C92 0.044(6) 0.059(5) 0.094(6) 0.030(5) 0.016(5) 0.031(4)
C93 0.030(5) 0.061(5) 0.082(6) 0.028(4) 0.017(4) 0.022(4)
C94 0.040(6) 0.046(5) 0.051(5) 0.010(4) 0.008(4) 0.021(4)
C95 0.049(6) 0.068(5) 0.059(5) 0.026(4) 0.018(4) 0.031(5)
C96 0.054(6) 0.057(5) 0.051(5) 0.026(4) 0.025(5) 0.013(5)
C97 0.055(7) 0.046(5) 0.050(5) 0.023(4) 0.011(5) 0.023(5)
C98 0.038(6) 0.037(4) 0.048(5) 0.012(4) 0.007(4) 0.015(4)
C99 0.030(5) 0.048(5) 0.043(5) 0.010(4) 0.004(4) 0.012(4)
C100 0.042(6) 0.045(5) 0.051(5) 0.019(4) 0.014(4) 0.015(4)
C101 0.068(6) 0.065(5) 0.086(7) 0.043(5) 0.032(5) 0.043(5)
C102 0.081(7) 0.103(6) 0.084(7) 0.063(5) 0.036(5) 0.059(5)
C103 0.096(7) 0.110(6) 0.079(6) 0.062(5) 0.029(5) 0.057(5)
C104 0.093(7) 0.113(6) 0.101(7) 0.068(6) 0.026(6) 0.053(5)
C105 0.124(8) 0.154(8) 0.089(7) 0.071(6) 0.038(6) 0.091(7)
C106 0.096(7) 0.123(7) 0.087(7) 0.066(6) 0.034(5) 0.059(6)
C107 0.117(8) 0.153(8) 0.070(6) 0.069(6) 0.029(6) 0.081(6)
C108 0.103(8) 0.097(6) 0.109(8) 0.060(6) 0.036(6) 0.050(5)
C109 0.098(8) 0.119(7) 0.077(7) 0.046(6) 0.032(5) 0.053(6)
C110 0.094(7) 0.088(6) 0.097(7) 0.050(5) 0.046(6) 0.042(5)
C111 0.090(7) 0.111(7) 0.074(6) 0.033(5) 0.015(5) 0.049(5)
C112 0.106(8) 0.096(6) 0.081(7) 0.054(5) 0.028(5) 0.023(5)
C113 0.106(8) 0.094(6) 0.087(7) 0.040(5) 0.014(6) 0.049(5)
C114 0.120(8) 0.104(6) 0.092(7) 0.056(6) 0.043(6) 0.053(6)
C115 0.135(9) 0.145(8) 0.122(9) 0.086(7) 0.022(7) 0.076(7)
C116 0.207(12) 0.162(8) 0.141(9) 0.102(8) 0.053(8) 0.098(8)

loop_
_atom_type_symbol
_atom_type_description
_atom_type_scat_dispersion_real
_atom_type_scat_dispersion_imag
_atom_type_scat_source
C C 0.0033 0.0016 'International Tables Vol C Tables 4.2.6.8 and 6.1.1.4'
H H 0.0000 0.0000 'International Tables Vol C Tables 4.2.6.8 and 6.1.1.4'
N N 0.0061 0.0033 'International Tables Vol C Tables 4.2.6.8 and 6.1.1.4'
O O 0.0106 0.0060 'International Tables Vol C Tables 4.2.6.8 and 6.1.1.4'
Cl Cl 0.1484 0.1585 'International Tables Vol C Tables 4.2.6.8 and 6.1.1.4'
Fe Fe 0.3463 0.8444 'International Tables Vol C Tables 4.2.6.8 and 6.1.1.4'

loop_
_geom_angle_atom_site_label_1
_geom_angle_atom_site_label_2
_geom_angle_atom_site_label_3
_geom_angle
_geom_angle_site_symmetry_1
_geom_angle_site_symmetry_3
_geom_angle_publ_flag
N8 Fe1 N2 175.3(2) . . ?
N8 Fe1 N7 74.4(2) . . ?
N2 Fe1 N7 109.9(2) . . ?
N8 Fe1 N1 102.8(2) . . ?
N2 Fe1 N1 75.3(3) . . ?
N7 Fe1 N1 93.87(19) . . ?
N8 Fe1 N9 73.8(3) . . ?
N2 Fe1 N9 102.0(2) . . ?
N7 Fe1 N9 147.9(3) . . ?
N1 Fe1 N9 97.04(17) . . ?
N8 Fe1 N3 108.3(2) . . ?
N2 Fe1 N3 73.7(3) . . ?
N7 Fe1 N3 93.6(2) . . ?
N1 Fe1 N3 148.9(3) . . ?
N9 Fe1 N3 92.47(18) . . ?
N20 Fe2 N14 177.7(2) . . ?
N20 Fe2 N21 78.3(3) . . ?
N14 Fe2 N21 99.7(2) . . ?
N20 Fe2 N15 101.0(2) . . ?
N14 Fe2 N15 77.8(3) . . ?
N21 Fe2 N15 92.16(19) . . ?
N20 Fe2 N19 80.9(3) . . ?
N14 Fe2 N19 101.2(2) . . ?
N21 Fe2 N19 159.1(3) . . ?
N15 Fe2 N19 92.54(19) . . ?
N20 Fe2 N13 100.6(2) . . ?
N14 Fe2 N13 80.6(3) . . ?
N21 Fe2 N13 92.97(19) . . ?
N15 Fe2 N13 158.3(3) . . ?
N19 Fe2 N13 90.13(19) . . ?
O1 Cl1 O2 112.5(4) . . ?
O1 Cl1 O3 111.7(4) . . ?
O2 Cl1 O3 111.6(3) . . ?
O1 Cl1 O4 107.2(5) . . ?
O2 Cl1 O4 107.4(4) . . ?
O3 Cl1 O4 106.1(3) . . ?
O5 Cl2 O8 110.0(4) . . ?
O5 Cl2 O7 112.5(4) . . ?
O8 Cl2 O7 111.5(4) . . ?
O5 Cl2 O6 107.8(4) . . ?
O8 Cl2 O6 106.4(4) . . ?
O7 Cl2 O6 108.4(3) . . ?
O11 Cl3 O12 109.6(4) . . ?
O11 Cl3 O10 110.9(3) . . ?
O12 Cl3 O10 110.3(4) . . ?
O11 Cl3 O9 109.7(4) . . ?
O12 Cl3 O9 106.9(3) . . ?
O10 Cl3 O9 109.4(3) . . ?
O14 Cl4 O16 111.8(3) . . ?
O14 Cl4 O13 110.1(3) . . ?
O16 Cl4 O13 109.2(3) . . ?
O14 Cl4 O15 110.3(4) . . ?
O16 Cl4 O15 109.8(3) . . ?
O13 Cl4 O15 105.5(3) . . ?
C1 N1 C12 116.7(6) . . ?
C1 N1 Fe1 129.6(6) . . ?
C12 N1 Fe1 113.7(5) . . ?
C11 N2 C10 119.4(7) . . ?
C11 N2 Fe1 117.9(5) . . ?
C10 N2 Fe1 122.7(6) . . ?
N4 N3 C13 106.2(6) . . ?
N4 N3 Fe1 140.2(7) . . ?
C13 N3 Fe1 113.6(6) . . ?
N5 N4 N3 104.4(6) . . ?
N6 N5 N4 114.8(6) . . ?
N6 N5 C14 125.3(8) . . ?
N4 N5 C14 119.8(8) . . ?
N5 N6 C13 101.5(7) . . ?
C30 N7 C41 116.4(6) . . ?
C30 N7 Fe1 128.3(6) . . ?
C41 N7 Fe1 115.4(5) . . ?
C40 N8 C39 118.9(6) . . ?
C40 N8 Fe1 119.1(5) . . ?
C39 N8 Fe1 122.0(5) . . ?
N10 N9 C42 106.2(6) . . ?
N10 N9 Fe1 139.6(6) . . ?
C42 N9 Fe1 113.9(6) . . ?
N11 N10 N9 105.3(6) . . ?
N10 N11 N12 114.3(6) . . ?
N10 N11 C43 120.7(7) . . ?
N12 N11 C43 125.0(6) . . ?
C42 N12 N11 101.6(6) . . ?
C59 N13 C70 115.9(6) . . ?
C59 N13 Fe2 131.1(5) . . ?
C70 N13 Fe2 112.9(5) . . ?
C68 N14 C69 120.2(6) . . ?
C68 N14 Fe2 122.8(5) . . ?
C69 N14 Fe2 117.0(5) . . ?
N16 N15 C71 107.7(6) . . ?
N16 N15 Fe2 137.5(6) . . ?
C71 N15 Fe2 114.8(5) . . ?
N15 N16 N17 103.5(6) . . ?
N18 N17 N16 115.6(6) . . ?
N18 N17 C72 121.1(7) . . ?
N16 N17 C72 123.3(7) . . ?
C71 N18 N17 101.6(6) . . ?
C88 N19 C99 116.1(6) . . ?
C88 N19 Fe2 131.3(6) . . ?
C99 N19 Fe2 112.5(5) . . ?
C98 N20 C97 118.9(6) . . ?
C98 N20 Fe2 117.7(5) . . ?
C97 N20 Fe2 123.4(5) . . ?
N22 N21 C100 107.6(6) . . ?
N22 N21 Fe2 137.7(6) . . ?
C100 N21 Fe2 114.7(6) . . ?
N23 N22 N21 104.4(6) . . ?
N22 N23 N24 115.1(6) . . ?
N22 N23 C101 122.0(7) . . ?
N24 N23 C101 122.9(7) . . ?
C100 N24 N23 101.5(6) . . ?
N1 C1 C2 123.0(7) . . ?
C3 C2 C1 120.1(7) . . ?
C2 C3 C4 118.9(7) . . ?
C12 C4 C3 117.1(7) . . ?
C12 C4 C5 119.2(7) . . ?
C3 C4 C5 123.6(8) . . ?
C6 C5 C4 120.8(7) . . ?
C5 C6 C7 120.8(7) . . ?
C11 C7 C6 119.0(7) . . ?
C11 C7 C8 116.9(7) . . ?
C6 C7 C8 124.0(8) . . ?
C9 C8 C7 119.3(7) . . ?
C8 C9 C10 119.6(7) . . ?
N2 C10 C9 122.0(7) . . ?
N2 C10 C13 111.0(8) . . ?
C9 C10 C13 127.1(8) . . ?
N2 C11 C7 122.8(7) . . ?
N2 C11 C12 116.1(8) . . ?
C7 C11 C12 121.1(8) . . ?
N1 C12 C4 124.2(7) . . ?
N1 C12 C11 116.8(7) . . ?
C4 C12 C11 119.0(8) . . ?
N6 C13 N3 113.0(7) . . ?
N6 C13 C10 127.9(9) . . ?
N3 C13 C10 119.1(8) . . ?
N5 C14 C15 111.3(6) . . ?
C16 C15 C14 116.9(8) . . ?
C15 C16 C17 113.1(8) . . ?
C18 C17 C16 116.3(8) . . ?
C17 C18 C19 115.4(8) . . ?
C20 C19 C18 116.3(8) . . ?
C19 C20 C21 117.0(8) . . ?
C22 C21 C20 118.2(8) . . ?
C23 C22 C21 117.1(8) . . ?
C24 C23 C22 116.5(8) . . ?
C23 C24 C25 116.6(8) . . ?
C26 C25 C24 117.2(8) . . ?
C25 C26 C27 116.9(8) . . ?
C26 C27 C28 115.5(8) . . ?
C27 C28 C29 113.7(8) . . ?
N7 C30 C31 123.3(7) . . ?
C32 C31 C30 118.8(8) . . ?
C31 C32 C33 120.7(8) . . ?
C41 C33 C32 115.3(8) . . ?
C41 C33 C34 118.4(7) . . ?
C32 C33 C34 126.3(8) . . ?
C35 C34 C33 123.2(7) . . ?
C34 C35 C36 119.1(7) . . ?
C40 C36 C37 116.9(7) . . ?
C40 C36 C35 119.2(7) . . ?
C37 C36 C35 124.0(8) . . ?
C38 C37 C36 119.7(7) . . ?
C37 C38 C39 120.4(7) . . ?
N8 C39 C38 120.7(7) . . ?
N8 C39 C42 111.5(7) . . ?
C38 C39 C42 127.8(8) . . ?
N8 C40 C36 123.4(7) . . ?
N8 C40 C41 115.2(7) . . ?
C36 C40 C41 121.3(8) . . ?
N7 C41 C33 125.5(7) . . ?
N7 C41 C40 115.7(7) . . ?
C33 C41 C40 118.8(8) . . ?
N12 C42 N9 112.5(7) . . ?
N12 C42 C39 128.9(8) . . ?
N9 C42 C39 118.6(7) . . ?
N11 C43 C44 113.8(5) . . ?
C43 C44 C45 111.5(5) . . ?
C46 C45 C44 116.0(6) . . ?
C45 C46 C47 113.6(6) . . ?
C48 C47 C46 115.4(6) . . ?
C47 C48 C49 115.2(6) . . ?
C50 C49 C48 116.9(6) . . ?
C49 C50 C51 115.4(6) . . ?
C52 C51 C50 116.1(6) . . ?
C51 C52 C53 116.3(6) . . ?
C54 C53 C52 117.5(6) . . ?
C55 C54 C53 117.5(6) . . ?
C54 C55 C56 117.3(7) . . ?
C57 C56 C55 117.8(7) . . ?
C56 C57 C58 116.2(8) . . ?
N13 C59 C60 121.9(7) . . ?
C61 C60 C59 121.2(7) . . ?
C60 C61 C62 118.3(7) . . ?
C70 C62 C61 116.7(7) . . ?
C70 C62 C63 118.1(7) . . ?
C61 C62 C63 125.2(8) . . ?
C64 C63 C62 122.4(7) . . ?
C63 C64 C65 121.0(7) . . ?
C69 C65 C66 117.1(7) . . ?
C69 C65 C64 116.1(7) . . ?
C66 C65 C64 126.8(8) . . ?
C67 C66 C65 119.7(6) . . ?
C66 C67 C68 119.4(6) . . ?
N14 C68 C67 121.6(6) . . ?
N14 C68 C71 108.9(7) . . ?
C67 C68 C71 129.5(7) . . ?
N14 C69 C65 122.1(7) . . ?
N14 C69 C70 114.2(7) . . ?
C65 C69 C70 123.6(7) . . ?
N13 C70 C62 125.9(7) . . ?
N13 C70 C69 115.3(7) . . ?
C62 C70 C69 118.8(7) . . ?
N18 C71 N15 111.6(6) . . ?
N18 C71 C68 132.8(8) . . ?
N15 C71 C68 115.5(7) . . ?
N17 C72 C73 111.3(5) . . ?
C72 C73 C74 114.0(6) . . ?
C75 C74 C73 112.2(6) . . ?
C76 C75 C74 113.6(6) . . ?
C75 C76 C77 115.5(6) . . ?
C78 C77 C76 113.4(7) . . ?
C79 C78 C77 114.8(7) . . ?
C78 C79 C80 114.1(7) . . ?
C81 C80 C79 115.5(7) . . ?
C80 C81 C82 115.3(7) . . ?
C83 C82 C81 115.8(7) . . ?
C84 C83 C82 116.0(7) . . ?
C83 C84 C85 117.3(7) . . ?
C86 C85 C84 117.0(7) . . ?
C85 C86 C87 116.6(8) . . ?
N19 C88 C89 122.2(7) . . ?
C90 C89 C88 121.1(7) . . ?
C89 C90 C91 119.7(7) . . ?
C99 C91 C92 118.3(7) . . ?
C99 C91 C90 114.7(8) . . ?
C92 C91 C90 127.0(8) . . ?
C93 C92 C91 122.7(7) . . ?
C92 C93 C94 120.8(7) . . ?
C98 C94 C95 116.0(7) . . ?
C98 C94 C93 117.1(7) . . ?
C95 C94 C93 126.9(8) . . ?
C96 C95 C94 120.7(7) . . ?
C95 C96 C97 119.7(7) . . ?
N20 C97 C96 120.7(7) . . ?
N20 C97 C100 106.9(7) . . ?
C96 C97 C100 132.3(8) . . ?
N20 C98 C94 123.8(7) . . ?
N20 C98 C99 113.5(8) . . ?
C94 C98 C99 122.7(8) . . ?
N19 C99 C91 126.2(7) . . ?
N19 C99 C98 115.4(7) . . ?
C91 C99 C98 118.4(8) . . ?
N24 C100 N21 111.4(7) . . ?
N24 C100 C97 131.9(8) . . ?
N21 C100 C97 116.7(7) . . ?
N23 C101 C102 112.3(6) . . ?
C101 C102 C103 110.1(6) . . ?
C104 C103 C102 113.5(6) . . ?
C103 C104 C105 113.7(6) . . ?
C106 C105 C104 117.9(7) . . ?
C105 C106 C107 116.2(7) . . ?
C108 C107 C106 118.7(7) . . ?
C107 C108 C109 118.4(7) . . ?
C110 C109 C108 121.1(7) . . ?
C109 C110 C111 119.3(7) . . ?
C112 C111 C110 120.0(7) . . ?
C111 C112 C113 121.2(7) . . ?
C114 C113 C112 120.3(7) . . ?
C115 C114 C113 119.3(7) . . ?
C116 C115 C114 118.7(8) . . ?

loop_
_geom_bond_atom_site_label_1
_geom_bond_atom_site_label_2
_geom_bond_distance
_geom_bond_site_symmetry_2
_geom_bond_publ_flag
Fe1 N8 2.099(5) . ?
Fe1 N2 2.100(5) . ?
Fe1 N7 2.185(5) . ?
Fe1 N1 2.190(5) . ?
Fe1 N9 2.217(5) . ?
Fe1 N3 2.226(6) . ?
Fe2 N20 1.911(5) . ?
Fe2 N14 1.921(5) . ?
Fe2 N21 1.978(5) . ?
Fe2 N15 1.990(5) . ?
Fe2 N19 1.999(5) . ?
Fe2 N13 2.008(5) . ?
Cl1 O1 1.371(5) . ?
Cl1 O2 1.409(5) . ?
Cl1 O3 1.414(5) . ?
Cl1 O4 1.427(6) . ?
Cl2 O5 1.411(5) . ?
Cl2 O8 1.412(5) . ?
Cl2 O7 1.414(5) . ?
Cl2 O6 1.430(5) . ?
Cl3 O11 1.416(5) . ?
Cl3 O12 1.417(5) . ?
Cl3 O10 1.422(4) . ?
Cl3 O9 1.427(5) . ?
Cl4 O14 1.404(5) . ?
Cl4 O16 1.421(5) . ?
Cl4 O13 1.431(5) . ?
Cl4 O15 1.431(5) . ?
N1 C1 1.319(7) . ?
N1 C12 1.356(7) . ?
N2 C11 1.338(7) . ?
N2 C10 1.340(7) . ?
N3 N4 1.340(6) . ?
N3 C13 1.343(8) . ?
N4 N5 1.332(7) . ?
N5 N6 1.321(7) . ?
N5 C14 1.494(8) . ?
N6 C13 1.321(8) . ?
N7 C30 1.329(7) . ?
N7 C41 1.353(7) . ?
N8 C40 1.341(7) . ?
N8 C39 1.350(7) . ?
N9 N10 1.332(6) . ?
N9 C42 1.348(7) . ?
N10 N11 1.315(6) . ?
N11 N12 1.335(6) . ?
N11 C43 1.459(7) . ?
N12 C42 1.318(7) . ?
N13 C59 1.332(7) . ?
N13 C70 1.365(7) . ?
N14 C68 1.328(7) . ?
N14 C69 1.351(6) . ?
N15 N16 1.326(6) . ?
N15 C71 1.365(7) . ?
N16 N17 1.339(6) . ?
N17 N18 1.327(6) . ?
N17 C72 1.476(7) . ?
N18 C71 1.323(7) . ?
N19 C88 1.332(7) . ?
N19 C99 1.368(7) . ?
N20 C98 1.342(7) . ?
N20 C97 1.354(7) . ?
N21 N22 1.319(6) . ?
N21 C100 1.364(7) . ?
N22 N23 1.315(6) . ?
N23 N24 1.341(7) . ?
N23 C101 1.444(7) . ?
N24 C100 1.316(7) . ?
C1 C2 1.399(8) . ?
C2 C3 1.354(8) . ?
C3 C4 1.400(8) . ?
C4 C12 1.394(8) . ?
C4 C5 1.439(8) . ?
C5 C6 1.351(7) . ?
C6 C7 1.419(8) . ?
C7 C11 1.390(8) . ?
C7 C8 1.433(8) . ?
C8 C9 1.361(8) . ?
C9 C10 1.385(8) . ?
C10 C13 1.465(9) . ?
C11 C12 1.420(8) . ?
C14 C15 1.498(8) . ?
C15 C16 1.492(9) . ?
C16 C17 1.509(9) . ?
C17 C18 1.498(9) . ?
C18 C19 1.509(9) . ?
C19 C20 1.485(9) . ?
C20 C21 1.509(9) . ?
C21 C22 1.494(9) . ?
C22 C23 1.492(9) . ?
C23 C24 1.487(9) . ?
C24 C25 1.490(9) . ?
C25 C26 1.475(9) . ?
C26 C27 1.483(9) . ?
C27 C28 1.503(9) . ?
C28 C29 1.513(8) . ?
C30 C31 1.404(8) . ?
C31 C32 1.353(9) . ?
C32 C33 1.413(8) . ?
C33 C41 1.391(8) . ?
C33 C34 1.432(8) . ?
C34 C35 1.346(8) . ?
C35 C36 1.430(8) . ?
C36 C40 1.389(8) . ?
C36 C37 1.402(8) . ?
C37 C38 1.361(8) . ?
C38 C39 1.387(8) . ?
C39 C42 1.450(9) . ?
C40 C41 1.434(8) . ?
C43 C44 1.505(7) . ?
C44 C45 1.523(7) . ?
C45 C46 1.497(7) . ?
C46 C47 1.521(7) . ?
C47 C48 1.504(7) . ?
C48 C49 1.515(7) . ?
C49 C50 1.504(7) . ?
C50 C51 1.517(7) . ?
C51 C52 1.482(7) . ?
C52 C53 1.496(7) . ?
C53 C54 1.487(8) . ?
C54 C55 1.484(8) . ?
C55 C56 1.495(8) . ?
C56 C57 1.491(8) . ?
C57 C58 1.517(9) . ?
C59 C60 1.400(7) . ?
C60 C61 1.377(8) . ?
C61 C62 1.394(8) . ?
C62 C70 1.388(7) . ?
C62 C63 1.440(8) . ?
C63 C64 1.337(7) . ?
C64 C65 1.438(7) . ?
C65 C69 1.398(8) . ?
C65 C66 1.420(8) . ?
C66 C67 1.374(7) . ?
C67 C68 1.395(8) . ?
C68 C71 1.437(8) . ?
C69 C70 1.404(8) . ?
C72 C73 1.502(7) . ?
C73 C74 1.523(7) . ?
C74 C75 1.519(8) . ?
C75 C76 1.501(7) . ?
C76 C77 1.518(8) . ?
C77 C78 1.517(8) . ?
C78 C79 1.501(8) . ?
C79 C80 1.516(8) . ?
C80 C81 1.497(8) . ?
C81 C82 1.506(8) . ?
C82 C83 1.494(8) . ?
C83 C84 1.479(8) . ?
C84 C85 1.497(8) . ?
C85 C86 1.489(9) . ?
C86 C87 1.509(8) . ?
C88 C89 1.404(8) . ?
C89 C90 1.355(8) . ?
C90 C91 1.423(8) . ?
C91 C99 1.404(8) . ?
C91 C92 1.417(8) . ?
C92 C93 1.350(7) . ?
C93 C94 1.418(8) . ?
C94 C98 1.404(8) . ?
C94 C95 1.408(8) . ?
C95 C96 1.362(8) . ?
C96 C97 1.406(8) . ?
C97 C100 1.445(9) . ?
C98 C99 1.416(8) . ?
C101 C102 1.481(7) . ?
C102 C103 1.530(8) . ?
C103 C104 1.494(8) . ?
C104 C105 1.522(8) . ?
C105 C106 1.468(8) . ?
C106 C107 1.486(8) . ?
C107 C108 1.460(8) . ?
C108 C109 1.481(8) . ?
C109 C110 1.471(8) . ?
C110 C111 1.486(8) . ?
C111 C112 1.467(8) . ?
C112 C113 1.480(8) . ?
C113 C114 1.453(8) . ?
C114 C115 1.451(8) . ?
C115 C116 1.447(9) . ?
